data_4077564
loop_
_publ_author_name
'Rickard, Clifton E. F.'
'Roper, Warren R.'
'Williamson, Alex'
'Wright, L. James'

_publ_section_title
;
 Reactions ofcisandtransBcat, Aryl Osmium Complexes (cat = 1,2-O2C6H4).
 Bis(Bcat) Complexes of Osmium and Ruthenium and a Structural Comparison
 ofcisandtransIsomers of Os(Bcat)I(CO)2(PPh3)2
;
_journal_issue 21
_journal_name_full Organometallics
_journal_page_first 4344
_journal_paper_doi 10.1021/om0004601
_journal_volume 19
_journal_year 2000
_chemical_formula_sum 'C45 H36 B Cl2 I O4 Os P2'
_chemical_formula_weight 1101.49
_chemical_name_systematic
; 
 Iodobis(carbonyl)(catecolborate)bis(triphenylphosphine)osmium(II)
;
_space_group_IT_number 14
_symmetry_cell_setting monoclinic
_symmetry_space_group_name_Hall '-P 2yn'
_symmetry_space_group_name_H-M 'P 1 21/n 1'
_atom_sites_solution_hydrogens geom
_atom_sites_solution_primary direct
_atom_sites_solution_secondary difmap
_audit_creation_method SHELXL-97
_cell_angle_alpha 90.00
_cell_angle_beta 109.0130(10)
_cell_angle_gamma 90.00
_cell_formula_units_Z 4
_cell_length_a 17.5028(2)
_cell_length_b 13.29320(10)
_cell_length_c 19.4297(2)
_cell_measurement_reflns_used 7668
_cell_measurement_temperature 203(2)
_cell_measurement_theta_max 28
_cell_measurement_theta_min 2
_cell_volume 4274.05(8)
_computing_cell_refinement 'Siemens SMART'
_computing_data_collection 'Siemens SMART (Siemens, 1995)'
_computing_data_reduction 'Siemens SAINT  (Siemens, 1995)'
_computing_molecular_graphics 'Siemens SHELXTL (Siemens, 1994)'
_computing_publication_material SHELXL-97
_computing_structure_refinement 'SHELXL-97 Sheldrick, (1997)'
_computing_structure_solution 'SHELXS Sheldrick, (1990)'
_diffrn_ambient_temperature 203(2)
_diffrn_measured_fraction_theta_full 0.858
_diffrn_measured_fraction_theta_max 0.858
_diffrn_measurement_device_type 'Siemens SMART'
_diffrn_measurement_method 'Area detector \w scans'
_diffrn_radiation_monochromator graphite
_diffrn_radiation_source 'fine-focus sealed tube'
_diffrn_radiation_type MoK\a
_diffrn_radiation_wavelength 0.71073
_diffrn_reflns_av_R_equivalents 0.0152
_diffrn_reflns_av_sigmaI/netI 0.0175
_diffrn_reflns_limit_h_max 21
_diffrn_reflns_limit_h_min -23
_diffrn_reflns_limit_k_max 17
_diffrn_reflns_limit_k_min 0
_diffrn_reflns_limit_l_max 25
_diffrn_reflns_limit_l_min 0
_diffrn_reflns_number 25972
_diffrn_reflns_theta_full 28.33
_diffrn_reflns_theta_max 28.33
_diffrn_reflns_theta_min 1.89
_diffrn_standards_decay_% 0
_exptl_absorpt_coefficient_mu 3.948
_exptl_absorpt_correction_T_max 0.3838
_exptl_absorpt_correction_T_min 0.3154
_exptl_absorpt_correction_type multi-scan
_exptl_absorpt_process_details 'Blessing, 1995'
_exptl_crystal_colour Colourless
_exptl_crystal_density_diffrn 1.712
_exptl_crystal_density_method 'not measured'
_exptl_crystal_description Prism
_exptl_crystal_F_000 2144
_exptl_crystal_size_max 0.38
_exptl_crystal_size_mid 0.30
_exptl_crystal_size_min 0.30
_refine_diff_density_max 1.189
_refine_diff_density_min -0.831
_refine_diff_density_rms 0.080
_refine_ls_extinction_coef 0.00094(4)
_refine_ls_extinction_expression Fc^*^=kFc[1+0.001xFc^2^\l^3^/sin(2\q)]^-1/4^
_refine_ls_extinction_method SHELXL
_refine_ls_goodness_of_fit_ref 1.104
_refine_ls_hydrogen_treatment mixed
_refine_ls_matrix_type full
_refine_ls_number_parameters 500
_refine_ls_number_reflns 9540
_refine_ls_number_restraints 0
_refine_ls_restrained_S_all 1.104
_refine_ls_R_factor_all 0.0228
_refine_ls_R_factor_gt 0.0207
_refine_ls_shift/su_max 0.028
_refine_ls_shift/su_mean 0.002
_refine_ls_structure_factor_coef Fsqd
_refine_ls_weighting_details 'w=1/[\s^2^(Fo^2^)+(0.0235P)^2^+6.1104P] where P=(Fo^2^+2Fc^2^)/3'
_refine_ls_weighting_scheme calc
_refine_ls_wR_factor_gt 0.0540
_refine_ls_wR_factor_ref 0.0553
_reflns_number_gt 8982
_reflns_number_total 9540
_reflns_threshold_expression >2sigma(I)
_cod_data_source_file om0004601.cif
_cod_data_source_block '[16]'
_cod_depositor_comments
;
The following automatic conversions were performed:

'_symmetry_cell_setting' value 'Monoclinic' changed to 'monoclinic'
according to /home/saulius/struct/CIF-dictionaries/cif_core.dic
dictionary named 'cif_core.dic' version 2.4.2 from
2011-04-26.

'_exptl_absorpt_correction_type' value 'Multi-scan'
changed to 'multi-scan' according to
/home/saulius/struct/CIF-dictionaries/cif_core.dic dictionary named
'cif_core.dic' version 2.4.2 from 2011-04-26.

Automatic conversion script
Id: cif_fix_values 1715 2011-07-08 13:25:40Z adriana 

The following automatic conversions were performed:

'_refine_ls_weighting_scheme' value 'calc
w=1/[\s^2^(Fo^2^)+(0.0235P)^2^+6.1104P] where P=(Fo^2^+2Fc^2^)/3' was
changed to 'calc'. New tag '_refine_ls_weighting_details' was
created. The value of the new tag was set to
'w=1/[\s^2^(Fo^2^)+(0.0235P)^2^+6.1104P] where P=(Fo^2^+2Fc^2^)/3'.

Automatic conversion script
Id: cif_fix_values 3143 2015-03-26 13:38:13Z robertas 
;
_cod_original_cell_volume 4274.05(7)
_cod_original_sg_symbol_H-M 'P 21/n'
_cod_database_code 4077564

loop_
_symmetry_equiv_pos_as_xyz
'x, y, z'
'-x+1/2, y+1/2, -z+1/2'
'-x, -y, -z'
'x-1/2, -y-1/2, z-1/2'

loop_
_atom_site_label
_atom_site_type_symbol
_atom_site_fract_x
_atom_site_fract_y
_atom_site_fract_z
_atom_site_U_iso_or_equiv
_atom_site_adp_type
_atom_site_occupancy
_atom_site_calc_flag
_atom_site_refinement_flags
Os Os 0.364335(5) 0.340470(7) 0.089609(5) 0.01870(4) Uani 1 d .
I I 0.459773(11) 0.514937(14) 0.096914(10) 0.03100(5) Uani 1 d .
B B 0.28658(18) 0.2200(2) 0.08666(16) 0.0243(6) Uani 1 d .
P1 P 0.25028(4) 0.44206(5) 0.02474(3) 0.01988(12) Uani 1 d .
P2 P 0.47931(4) 0.24049(5) 0.15099(3) 0.02088(13) Uani 1 d .
O1 O 0.36782(13) 0.24694(19) -0.05386(11) 0.0392(5) Uani 1 d .
O2 O 0.34067(15) 0.36950(19) 0.23811(12) 0.0416(5) Uani 1 d .
O3 O 0.24315(12) 0.20690(16) 0.13599(11) 0.0307(4) Uani 1 d .
O4 O 0.26512(12) 0.14177(15) 0.03496(11) 0.0287(4) Uani 1 d .
C1 C 0.36853(15) 0.2865(2) -0.00178(14) 0.0252(5) Uani 1 d .
C2 C 0.35020(17) 0.3645(2) 0.18341(15) 0.0272(5) Uani 1 d .
C3 C 0.19358(17) 0.1249(2) 0.11175(16) 0.0319(6) Uani 1 d .
C4 C 0.1364(2) 0.0859(3) 0.1392(2) 0.0445(8) Uani 1 d .
H4A H 0.1282 0.1123 0.1812 0.053 Uiso 1 calc R
C5 C 0.0915(2) 0.0051(3) 0.1011(2) 0.0526(10) Uani 1 d .
H5A H 0.0517 -0.0238 0.1177 0.063 Uiso 1 calc R
C6 C 0.1038(2) -0.0335(3) 0.0398(2) 0.0495(10) Uani 1 d .
H6A H 0.0716 -0.0874 0.0152 0.059 Uiso 1 calc R
C7 C 0.1629(2) 0.0055(2) 0.01330(19) 0.0406(8) Uani 1 d .
H7A H 0.1721 -0.0216 -0.0280 0.049 Uiso 1 calc R
C8 C 0.20689(17) 0.0858(2) 0.05083(16) 0.0318(6) Uani 1 d .
C11 C 0.23950(16) 0.4720(2) -0.07001(14) 0.0230(5) Uani 1 d .
C12 C 0.16239(17) 0.4876(2) -0.12069(16) 0.0307(6) Uani 1 d .
H12A H 0.1166 0.4807 -0.1059 0.037 Uiso 1 calc R
C13 C 0.15283(19) 0.5130(3) -0.19193(17) 0.0368(7) Uani 1 d .
H13A H 0.1007 0.5230 -0.2253 0.044 Uiso 1 calc R
C14 C 0.2197(2) 0.5238(3) -0.21428(17) 0.0393(7) Uani 1 d .
H14A H 0.2131 0.5400 -0.2630 0.047 Uiso 1 calc R
C15 C 0.2964(2) 0.5108(3) -0.16468(17) 0.0378(7) Uani 1 d .
H15A H 0.3419 0.5196 -0.1797 0.045 Uiso 1 calc R
C16 C 0.30682(17) 0.4849(2) -0.09302(15) 0.0288(6) Uani 1 d .
H16A H 0.3592 0.4761 -0.0599 0.035 Uiso 1 calc R
C21 C 0.15214(15) 0.38393(19) 0.01376(13) 0.0212(5) Uani 1 d .
C22 C 0.12938(16) 0.2994(2) -0.03123(15) 0.0258(5) Uani 1 d .
H22A H 0.1645 0.2739 -0.0547 0.031 Uiso 1 calc R
C23 C 0.05562(17) 0.2530(2) -0.04161(17) 0.0329(6) Uani 1 d .
H23A H 0.0411 0.1962 -0.0718 0.039 Uiso 1 calc R
C24 C 0.00340(18) 0.2902(3) -0.0076(2) 0.0407(7) Uani 1 d .
H24A H -0.0469 0.2592 -0.0151 0.049 Uiso 1 calc R
C25 C 0.0254(2) 0.3726(3) 0.0371(2) 0.0447(8) Uani 1 d .
H25A H -0.0098 0.3972 0.0609 0.054 Uiso 1 calc R
C26 C 0.09903(18) 0.4201(2) 0.04758(17) 0.0334(6) Uani 1 d .
H26A H 0.1130 0.4770 0.0778 0.040 Uiso 1 calc R
C31 C 0.24270(15) 0.5655(2) 0.06415(15) 0.0256(5) Uani 1 d .
C32 C 0.2451(2) 0.5735(2) 0.13678(17) 0.0371(7) Uani 1 d .
H32A H 0.2531 0.5155 0.1660 0.045 Uiso 1 calc R
C33 C 0.2359(2) 0.6666(3) 0.16603(19) 0.0443(8) Uani 1 d .
H33A H 0.2370 0.6710 0.2146 0.053 Uiso 1 calc R
C34 C 0.22491(19) 0.7528(2) 0.1236(2) 0.0439(8) Uani 1 d .
H34A H 0.2188 0.8157 0.1432 0.053 Uiso 1 calc R
C35 C 0.2230(2) 0.7450(2) 0.0523(2) 0.0446(8) Uani 1 d .
H35A H 0.2160 0.8032 0.0234 0.053 Uiso 1 calc R
C36 C 0.23141(19) 0.6519(2) 0.02250(19) 0.0345(7) Uani 1 d .
H36A H 0.2294 0.6479 -0.0264 0.041 Uiso 1 calc R
C41 C 0.45246(15) 0.1328(2) 0.19737(14) 0.0245(5) Uani 1 d .
C42 C 0.41199(18) 0.0503(2) 0.15760(16) 0.0332(6) Uani 1 d .
H42A H 0.4010 0.0483 0.1069 0.040 Uiso 1 calc R
C43 C 0.3878(2) -0.0288(3) 0.1922(2) 0.0433(8) Uani 1 d .
H43A H 0.3612 -0.0845 0.1651 0.052 Uiso 1 calc R
C44 C 0.4028(2) -0.0255(3) 0.2665(2) 0.0451(8) Uani 1 d .
H44A H 0.3865 -0.0792 0.2899 0.054 Uiso 1 calc R
C45 C 0.4417(2) 0.0563(3) 0.30634(18) 0.0395(7) Uani 1 d .
H45A H 0.4510 0.0588 0.3568 0.047 Uiso 1 calc R
C46 C 0.46726(17) 0.1350(2) 0.27214(15) 0.0296(6) Uani 1 d .
H46A H 0.4947 0.1900 0.2997 0.035 Uiso 1 calc R
C51 C 0.53386(15) 0.1874(2) 0.09329(14) 0.0252(5) Uani 1 d .
C52 C 0.55457(17) 0.2527(2) 0.04630(16) 0.0313(6) Uani 1 d .
H52A H 0.5385 0.3204 0.0434 0.038 Uiso 1 calc R
C53 C 0.59917(19) 0.2175(3) 0.00348(18) 0.0389(7) Uani 1 d .
H53A H 0.6128 0.2616 -0.0285 0.047 Uiso 1 calc R
C54 C 0.6233(2) 0.1188(3) 0.00770(19) 0.0419(7) Uani 1 d .
H54A H 0.6535 0.0957 -0.0213 0.050 Uiso 1 calc R
C55 C 0.6035(2) 0.0532(3) 0.05438(19) 0.0402(7) Uani 1 d .
H55A H 0.6202 -0.0143 0.0571 0.048 Uiso 1 calc R
C56 C 0.55891(18) 0.0870(2) 0.09741(16) 0.0324(6) Uani 1 d .
H56A H 0.5456 0.0424 0.1293 0.039 Uiso 1 calc R
C61 C 0.56175(16) 0.2968(2) 0.22510(14) 0.0250(5) Uani 1 d .
C62 C 0.63694(17) 0.2495(2) 0.24748(16) 0.0326(6) Uani 1 d .
H62A H 0.6458 0.1929 0.2220 0.039 Uiso 1 calc R
C63 C 0.69895(18) 0.2854(3) 0.30723(16) 0.0369(7) Uani 1 d .
H63A H 0.7495 0.2530 0.3222 0.044 Uiso 1 calc R
C64 C 0.68626(19) 0.3688(3) 0.34458(16) 0.0385(7) Uani 1 d .
H64A H 0.7280 0.3930 0.3851 0.046 Uiso 1 calc R
C65 C 0.61220(19) 0.4165(3) 0.32226(16) 0.0366(7) Uani 1 d .
H65A H 0.6038 0.4735 0.3475 0.044 Uiso 1 calc R
C66 C 0.54982(17) 0.3807(2) 0.26261(15) 0.0305(6) Uani 1 d .
H66A H 0.4995 0.4135 0.2478 0.037 Uiso 1 calc R
C70 C 0.60578(8) 0.69725(11) 0.27797(9) 0.103(2) Uani 1 d .
H70A H 0.6045 0.7588 0.2499 0.124 Uiso 1 calc R
H70B H 0.5889 0.6409 0.2438 0.124 Uiso 1 calc R
Cl1 Cl 0.54029(8) 0.70880(11) 0.32830(9) 0.1557(10) Uani 1 d R
Cl2 Cl 0.70367(8) 0.67638(11) 0.33726(9) 0.1038(5) Uani 1 d R

loop_
_atom_site_aniso_label
_atom_site_aniso_U_11
_atom_site_aniso_U_22
_atom_site_aniso_U_33
_atom_site_aniso_U_23
_atom_site_aniso_U_13
_atom_site_aniso_U_12
Os 0.01725(5) 0.02132(6) 0.01721(5) 0.00015(3) 0.00517(4) -0.00215(3)
I 0.02601(9) 0.03111(10) 0.03355(10) 0.00414(7) 0.00651(7) -0.00692(7)
B 0.0232(13) 0.0253(14) 0.0233(14) 0.0023(11) 0.0061(11) -0.0013(11)
P1 0.0183(3) 0.0220(3) 0.0198(3) -0.0008(2) 0.0069(2) -0.0014(2)
P2 0.0193(3) 0.0237(3) 0.0184(3) 0.0015(2) 0.0045(2) -0.0019(2)
O1 0.0351(11) 0.0536(14) 0.0258(10) -0.0097(10) 0.0055(9) 0.0073(10)
O2 0.0511(14) 0.0495(14) 0.0281(11) -0.0022(10) 0.0184(10) -0.0017(11)
O3 0.0283(10) 0.0343(11) 0.0312(10) 0.0009(8) 0.0119(8) -0.0106(8)
O4 0.0297(10) 0.0244(9) 0.0297(10) -0.0009(8) 0.0068(8) -0.0050(8)
C1 0.0184(11) 0.0309(14) 0.0245(13) 0.0004(10) 0.0043(9) 0.0021(10)
C2 0.0270(13) 0.0294(14) 0.0243(13) -0.0005(10) 0.0072(10) -0.0019(11)
C3 0.0258(13) 0.0309(14) 0.0352(15) 0.0083(12) 0.0047(11) -0.0066(11)
C4 0.0347(16) 0.050(2) 0.0476(19) 0.0109(16) 0.0118(14) -0.0118(15)
C5 0.0326(17) 0.048(2) 0.071(3) 0.0207(19) 0.0077(17) -0.0151(15)
C6 0.0389(18) 0.0299(16) 0.062(2) 0.0109(16) -0.0071(16) -0.0140(14)
C7 0.0417(17) 0.0237(14) 0.0436(18) 0.0048(13) -0.0035(14) -0.0055(13)
C8 0.0272(13) 0.0265(14) 0.0340(15) 0.0078(11) -0.0003(11) -0.0034(11)
C11 0.0245(12) 0.0249(13) 0.0198(12) 0.0019(9) 0.0075(10) -0.0008(10)
C12 0.0245(13) 0.0397(16) 0.0280(14) 0.0048(12) 0.0087(11) -0.0015(11)
C13 0.0313(15) 0.0455(18) 0.0276(14) 0.0078(13) 0.0013(12) -0.0050(13)
C14 0.0427(17) 0.0507(19) 0.0235(14) 0.0083(13) 0.0095(12) -0.0074(15)
C15 0.0360(16) 0.0492(19) 0.0329(16) 0.0061(14) 0.0178(13) -0.0053(14)
C16 0.0243(13) 0.0341(15) 0.0280(14) 0.0035(11) 0.0085(10) -0.0022(11)
C21 0.0197(11) 0.0220(12) 0.0217(12) 0.0014(9) 0.0063(9) -0.0006(9)
C22 0.0247(12) 0.0252(13) 0.0270(13) -0.0022(10) 0.0078(10) -0.0004(10)
C23 0.0299(14) 0.0266(14) 0.0379(16) -0.0019(12) 0.0053(12) -0.0058(11)
C24 0.0247(14) 0.0365(17) 0.062(2) 0.0021(15) 0.0155(14) -0.0087(12)
C25 0.0341(16) 0.0447(19) 0.067(2) -0.0102(17) 0.0330(16) -0.0055(14)
C26 0.0301(14) 0.0343(15) 0.0418(16) -0.0109(13) 0.0199(12) -0.0049(12)
C31 0.0196(12) 0.0233(13) 0.0330(14) -0.0053(11) 0.0074(10) -0.0005(10)
C32 0.0423(17) 0.0326(16) 0.0325(15) -0.0058(12) 0.0067(13) 0.0053(13)
C33 0.0430(18) 0.048(2) 0.0374(17) -0.0175(15) 0.0074(14) 0.0059(15)
C34 0.0330(16) 0.0300(16) 0.069(2) -0.0200(15) 0.0168(15) -0.0040(13)
C35 0.0467(19) 0.0251(15) 0.071(2) 0.0017(15) 0.0323(18) -0.0004(13)
C36 0.0359(16) 0.0280(15) 0.0471(18) 0.0016(12) 0.0237(14) 0.0003(12)
C41 0.0217(12) 0.0257(13) 0.0255(13) 0.0051(10) 0.0068(10) -0.0005(10)
C42 0.0351(15) 0.0320(15) 0.0285(14) 0.0035(12) 0.0050(11) -0.0058(12)
C43 0.0456(19) 0.0340(17) 0.0463(19) 0.0046(14) 0.0096(15) -0.0129(14)
C44 0.050(2) 0.0412(18) 0.0469(19) 0.0112(15) 0.0205(16) -0.0118(15)
C45 0.0414(17) 0.0489(19) 0.0319(15) 0.0095(14) 0.0171(13) -0.0061(15)
C46 0.0285(14) 0.0347(15) 0.0257(13) 0.0013(11) 0.0091(11) -0.0039(11)
C51 0.0205(12) 0.0320(14) 0.0216(12) -0.0021(10) 0.0047(9) -0.0003(10)
C52 0.0259(13) 0.0359(16) 0.0330(15) 0.0019(12) 0.0110(11) -0.0001(11)
C53 0.0337(16) 0.052(2) 0.0366(16) 0.0009(14) 0.0196(13) -0.0031(14)
C54 0.0343(16) 0.052(2) 0.0435(18) -0.0102(15) 0.0186(14) -0.0003(15)
C55 0.0379(17) 0.0380(17) 0.0455(18) -0.0059(14) 0.0146(14) 0.0063(14)
C56 0.0334(15) 0.0319(15) 0.0327(15) 0.0018(12) 0.0117(12) 0.0033(12)
C61 0.0243(12) 0.0288(13) 0.0200(12) 0.0037(10) 0.0049(10) -0.0059(10)
C62 0.0264(13) 0.0405(17) 0.0277(14) 0.0044(12) 0.0046(11) -0.0012(12)
C63 0.0230(13) 0.054(2) 0.0284(14) 0.0063(13) 0.0009(11) -0.0040(13)
C64 0.0355(16) 0.0513(19) 0.0218(13) 0.0027(13) -0.0002(11) -0.0178(14)
C65 0.0406(16) 0.0399(17) 0.0240(14) -0.0037(12) 0.0033(12) -0.0104(13)
C66 0.0282(14) 0.0357(15) 0.0249(13) 0.0020(11) 0.0048(11) -0.0044(12)
C70 0.111(5) 0.086(4) 0.120(5) 0.006(4) 0.049(4) 0.003(4)
Cl1 0.1114(15) 0.168(2) 0.215(3) -0.023(2) 0.0907(18) 0.0122(15)
Cl2 0.0869(10) 0.1058(12) 0.1288(14) -0.0102(10) 0.0489(10) -0.0188(9)

loop_
_atom_type_symbol
_atom_type_description
_atom_type_scat_dispersion_real
_atom_type_scat_dispersion_imag
_atom_type_scat_source
C C 0.0033 0.0016 'International Tables Vol C Tables 4.2.6.8 and 6.1.1.4'
H H 0.0000 0.0000 'International Tables Vol C Tables 4.2.6.8 and 6.1.1.4'
B B 0.0013 0.0007 'International Tables Vol C Tables 4.2.6.8 and 6.1.1.4'
O O 0.0106 0.0060 'International Tables Vol C Tables 4.2.6.8 and 6.1.1.4'
P P 0.1023 0.0942 'International Tables Vol C Tables 4.2.6.8 and 6.1.1.4'
I I -0.4742 1.8119 'International Tables Vol C Tables 4.2.6.8 and 6.1.1.4'
Os Os -1.2165 7.6030 'International Tables Vol C Tables 4.2.6.8 and 6.1.1.4'
Cl Cl 0.1484 0.1585 'International Tables Vol C Tables 4.2.6.8 and 6.1.1.4'

loop_
_geom_angle_atom_site_label_1
_geom_angle_atom_site_label_2
_geom_angle_atom_site_label_3
_geom_angle
C1 Os C2 166.93(12)
C1 Os B 84.85(12)
C2 Os B 82.60(12)
C1 Os P2 88.53(8)
C2 Os P2 88.12(8)
B Os P2 91.30(8)
C1 Os P1 90.01(8)
C2 Os P1 93.54(8)
B Os P1 89.65(8)
P2 Os P1 178.19(2)
C1 Os I 98.68(8)
C2 Os I 94.09(8)
B Os I 174.88(8)
P2 Os I 92.493(16)
P1 Os I 86.656(16)
O4 B O3 108.3(2)
O4 B Os 127.2(2)
O3 B Os 124.4(2)
C21 P1 C11 100.89(12)
C21 P1 C31 103.49(12)
C11 P1 C31 103.16(13)
C21 P1 Os 114.32(8)
C11 P1 Os 116.47(9)
C31 P1 Os 116.44(9)
C41 P2 C61 101.25(12)
C41 P2 C51 105.55(13)
C61 P2 C51 101.76(12)
C41 P2 Os 111.84(9)
C61 P2 Os 119.06(9)
C51 P2 Os 115.58(9)
C3 O3 B 106.5(2)
C8 O4 B 106.5(2)
O1 C1 Os 173.6(3)
O2 C2 Os 173.8(3)
O3 C3 C4 128.4(3)
O3 C3 C8 109.1(2)
C4 C3 C8 122.4(3)
C3 C4 C5 116.0(4)
C6 C5 C4 121.9(3)
C5 C6 C7 121.6(3)
C8 C7 C6 116.5(4)
O4 C8 C7 128.9(3)
O4 C8 C3 109.4(2)
C7 C8 C3 121.6(3)
C16 C11 C12 118.4(2)
C16 C11 P1 121.7(2)
C12 C11 P1 119.9(2)
C13 C12 C11 121.0(3)
C12 C13 C14 120.1(3)
C13 C14 C15 119.8(3)
C16 C15 C14 120.6(3)
C15 C16 C11 120.1(3)
C26 C21 C22 118.4(2)
C26 C21 P1 123.1(2)
C22 C21 P1 118.48(19)
C23 C22 C21 120.7(3)
C24 C23 C22 120.1(3)
C25 C24 C23 119.7(3)
C24 C25 C26 120.6(3)
C21 C26 C25 120.5(3)
C36 C31 C32 118.5(3)
C36 C31 P1 121.0(2)
C32 C31 P1 120.4(2)
C33 C32 C31 120.6(3)
C34 C33 C32 120.2(3)
C35 C34 C33 119.2(3)
C34 C35 C36 120.8(3)
C31 C36 C35 120.6(3)
C46 C41 C42 118.9(3)
C46 C41 P2 120.5(2)
C42 C41 P2 120.5(2)
C43 C42 C41 120.5(3)
C44 C43 C42 119.9(3)
C43 C44 C45 120.2(3)
C44 C45 C46 120.1(3)
C45 C46 C41 120.3(3)
C52 C51 C56 119.3(3)
C52 C51 P2 117.4(2)
C56 C51 P2 123.2(2)
C51 C52 C53 119.9(3)
C54 C53 C52 120.4(3)
C53 C54 C55 120.3(3)
C54 C55 C56 120.1(3)
C55 C56 C51 120.0(3)
C66 C61 C62 119.2(3)
C66 C61 P2 121.8(2)
C62 C61 P2 118.8(2)
C63 C62 C61 120.4(3)
C64 C63 C62 119.9(3)
C65 C64 C63 119.9(3)
C64 C65 C66 120.4(3)
C61 C66 C65 120.1(3)
Cl1 C70 Cl2 109.1

loop_
_geom_bond_atom_site_label_1
_geom_bond_atom_site_label_2
_geom_bond_distance
Os C1 1.938(3)
Os C2 1.944(3)
Os B 2.090(3)
Os P2 2.3821(6)
Os P1 2.3995(6)
Os I 2.8346(2)
B O4 1.410(4)
B O3 1.415(3)
P1 C21 1.832(3)
P1 C11 1.832(3)
P1 C31 1.834(3)
P2 C41 1.832(3)
P2 C61 1.834(3)
P2 C51 1.834(3)
O1 C1 1.137(3)
O2 C2 1.130(3)
O3 C3 1.377(3)
O4 C8 1.376(3)
C3 C4 1.380(4)
C3 C8 1.380(5)
C4 C5 1.393(5)
C5 C6 1.376(6)
C6 C7 1.397(5)
C7 C8 1.377(4)
C11 C16 1.400(4)
C11 C12 1.403(4)
C12 C13 1.381(4)
C13 C14 1.382(5)
C14 C15 1.385(5)
C15 C16 1.387(4)
C21 C26 1.387(4)
C21 C22 1.399(4)
C22 C23 1.385(4)
C23 C24 1.381(5)
C24 C25 1.374(5)
C25 C26 1.389(4)
C31 C36 1.382(4)
C31 C32 1.402(4)
C32 C33 1.393(4)
C33 C34 1.388(5)
C34 C35 1.378(5)
C35 C36 1.394(4)
C41 C46 1.390(4)
C41 C42 1.395(4)
C42 C43 1.386(4)
C43 C44 1.381(5)
C44 C45 1.380(5)
C45 C46 1.389(4)
C51 C52 1.390(4)
C51 C56 1.399(4)
C52 C53 1.394(4)
C53 C54 1.373(5)
C54 C55 1.381(5)
C55 C56 1.392(4)
C61 C66 1.385(4)
C61 C62 1.394(4)
C62 C63 1.391(4)
C63 C64 1.382(5)
C64 C65 1.380(5)
C65 C66 1.392(4)
C70 Cl1 1.7390
C70 Cl2 1.7474
